data_2231358
loop_
_publ_author_name
'Gao, Shan'
'Ng, Seik Weng'

_publ_section_title
;
 Bis(2-aminopyrazine-\k<i>N</i>^4^)dichloridozinc
;
_journal_coeditor_code XU5256
_journal_issue 8
_journal_name_full 'Acta Crystallographica Section E'
_journal_page_first m1049
_journal_page_last m1050
_journal_paper_doi 10.1107/S1600536811026031
_journal_volume 67
_journal_year 2011
_chemical_formula_iupac '[Zn Cl2 (C4 H5 N3)2]'
_chemical_formula_moiety 'C8 H10 Cl2 N6 Zn'
_chemical_formula_sum 'C8 H10 Cl2 N6 Zn'
_chemical_formula_weight 326.49
_chemical_name_systematic
;
Bis(2-aminopyrazine-\k<i>N</i>^4^)dichloridozinc
;
_space_group_IT_number 15
_symmetry_cell_setting monoclinic
_symmetry_space_group_name_Hall '-C 2yc'
_symmetry_space_group_name_H-M 'C 1 2/c 1'
_atom_sites_solution_hydrogens geom
_atom_sites_solution_primary direct
_atom_sites_solution_secondary difmap
_audit_creation_method SHELXL-97
_cell_angle_alpha 90.00
_cell_angle_beta 98.608(2)
_cell_angle_gamma 90.00
_cell_formula_units_Z 4
_cell_length_a 17.1445(12)
_cell_length_b 6.1660(4)
_cell_length_c 12.0198(8)
_cell_measurement_reflns_used 5413
_cell_measurement_temperature 293(2)
_cell_measurement_theta_max 27.46
_cell_measurement_theta_min 3.43
_cell_volume 1256.34(15)
_computing_cell_refinement 'RAPID-AUTO (Rigaku, 1998)'
_computing_data_collection 'RAPID-AUTO (Rigaku, 1998)'
_computing_data_reduction 'CrystalClear (Rigaku/MSC, 2002)'
_computing_molecular_graphics 'X-SEED (Barbour, 2001)'
_computing_publication_material 'publCIF (Westrip, 2010)'
_computing_structure_refinement 'SHELXL97 (Sheldrick, 2008)'
_computing_structure_solution 'SHELXS97 (Sheldrick, 2008)'
_diffrn_ambient_temperature 293(2)
_diffrn_measured_fraction_theta_full 0.997
_diffrn_measured_fraction_theta_max 0.997
_diffrn_measurement_device_type 'Rigaku R-AXIS RAPID IP'
_diffrn_measurement_method \w
_diffrn_radiation_monochromator graphite
_diffrn_radiation_source 'fine-focus sealed tube'
_diffrn_radiation_type MoK\a
_diffrn_radiation_wavelength 0.71073
_diffrn_reflns_av_R_equivalents 0.0286
_diffrn_reflns_av_sigmaI/netI 0.0249
_diffrn_reflns_limit_h_max 22
_diffrn_reflns_limit_h_min -22
_diffrn_reflns_limit_k_max 7
_diffrn_reflns_limit_k_min -7
_diffrn_reflns_limit_l_max 15
_diffrn_reflns_limit_l_min -15
_diffrn_reflns_number 5769
_diffrn_reflns_theta_full 27.46
_diffrn_reflns_theta_max 27.46
_diffrn_reflns_theta_min 3.43
_diffrn_standards_decay_% 0
_diffrn_standards_interval_count 0
_diffrn_standards_interval_time 0
_diffrn_standards_number 0
_exptl_absorpt_coefficient_mu 2.366
_exptl_absorpt_correction_T_max 0.7179
_exptl_absorpt_correction_T_min 0.4914
_exptl_absorpt_correction_type multi-scan
_exptl_absorpt_process_details '(ABSCOR; Higashi, 1995)'
_exptl_crystal_colour colorless
_exptl_crystal_density_diffrn 1.726
_exptl_crystal_density_method 'not measured'
_exptl_crystal_description prism
_exptl_crystal_F_000 656
_exptl_crystal_size_max 0.35
_exptl_crystal_size_mid 0.30
_exptl_crystal_size_min 0.15
_refine_diff_density_max 0.321
_refine_diff_density_min -0.320
_refine_ls_extinction_method none
_refine_ls_goodness_of_fit_ref 1.062
_refine_ls_hydrogen_treatment mixed
_refine_ls_matrix_type full
_refine_ls_number_parameters 84
_refine_ls_number_reflns 1432
_refine_ls_number_restraints 2
_refine_ls_restrained_S_all 1.062
_refine_ls_R_factor_all 0.0257
_refine_ls_R_factor_gt 0.0243
_refine_ls_shift/su_max 0.001
_refine_ls_shift/su_mean 0.001
_refine_ls_structure_factor_coef Fsqd
_refine_ls_weighting_details 'calc w=1/[\s^2^(Fo^2^)+(0.0415P)^2^+0.3611P] where P=(Fo^2^+2Fc^2^)/3'
_refine_ls_weighting_scheme calc
_refine_ls_wR_factor_gt 0.0652
_refine_ls_wR_factor_ref 0.0662
_reflns_number_gt 1350
_reflns_number_total 1432
_reflns_threshold_expression I>2\s(I)
_cod_data_source_file xu5256.cif
_cod_data_source_block I
_cod_original_sg_symbol_H-M 'C 2/c'
_cod_database_code 2231358
_cod_database_fobs_code 2231358

loop_
_symmetry_equiv_pos_as_xyz
'x, y, z'
'-x, y, -z+1/2'
'x+1/2, y+1/2, z'
'-x+1/2, y+1/2, -z+1/2'
'-x, -y, -z'
'x, -y, z-1/2'
'-x+1/2, -y+1/2, -z'
'x+1/2, -y+1/2, z-1/2'

loop_
_atom_site_type_symbol
_atom_site_label
_atom_site_fract_x
_atom_site_fract_y
_atom_site_fract_z
_atom_site_U_iso_or_equiv
_atom_site_adp_type
_atom_site_calc_flag
_atom_site_refinement_flags
_atom_site_occupancy
_atom_site_symmetry_multiplicity
Zn Zn1 0.5000 0.04567(4) 0.2500 0.03073(11) Uani d S 1 2
Cl Cl1 0.44416(2) -0.15067(7) 0.37370(3) 0.04100(13) Uani d . 1 1
N N1 0.63303(10) 0.7312(3) 0.48482(17) 0.0590(5) Uani d D 1 1
H H1 0.6731(12) 0.808(4) 0.516(2) 0.088 Uiso d D 1 1
H H2 0.5858(9) 0.779(5) 0.486(2) 0.088 Uiso d D 1 1
N N2 0.71831(9) 0.4959(3) 0.41464(14) 0.0431(3) Uani d . 1 1
N N3 0.59049(7) 0.2453(2) 0.31966(11) 0.0330(3) Uani d . 1 1
C C1 0.66520(10) 0.1889(3) 0.30962(16) 0.0439(4) Uani d . 1 1
H H1A 0.6746 0.0646 0.2698 0.053 Uiso calc R 1 1
C C2 0.72731(10) 0.3139(3) 0.35775(17) 0.0456(4) Uani d . 1 1
H H2A 0.7782 0.2698 0.3504 0.055 Uiso calc R 1 1
C C3 0.57962(10) 0.4231(3) 0.37660(14) 0.0352(3) Uani d . 1 1
H H3 0.5287 0.4646 0.3850 0.042 Uiso calc R 1 1
C C4 0.64450(10) 0.5519(2) 0.42521(15) 0.0380(4) Uani d . 1 1

loop_
_atom_site_aniso_label
_atom_site_aniso_U_11
_atom_site_aniso_U_22
_atom_site_aniso_U_33
_atom_site_aniso_U_12
_atom_site_aniso_U_13
_atom_site_aniso_U_23
Zn1 0.02308(15) 0.02663(16) 0.04198(17) 0.000 0.00323(10) 0.000
Cl1 0.0322(2) 0.0426(2) 0.0489(2) 0.00146(16) 0.00822(16) 0.01054(17)
N1 0.0411(9) 0.0467(9) 0.0853(12) -0.0010(8) -0.0031(8) -0.0283(9)
N2 0.0292(7) 0.0403(7) 0.0577(9) -0.0066(6) -0.0007(6) -0.0060(7)
N3 0.0265(6) 0.0298(6) 0.0422(6) -0.0028(5) 0.0035(5) -0.0027(5)
C1 0.0301(8) 0.0404(9) 0.0617(10) -0.0027(7) 0.0086(7) -0.0139(8)
C2 0.0257(8) 0.0477(9) 0.0636(11) -0.0030(7) 0.0070(7) -0.0081(8)
C3 0.0261(8) 0.0330(7) 0.0460(8) 0.0003(6) 0.0034(6) -0.0016(6)
C4 0.0350(9) 0.0320(8) 0.0450(9) -0.0022(6) -0.0008(7) -0.0023(6)

loop_
_atom_type_symbol
_atom_type_description
_atom_type_scat_dispersion_real
_atom_type_scat_dispersion_imag
_atom_type_scat_source
C C 0.0033 0.0016 'International Tables Vol C Tables 4.2.6.8 and 6.1.1.4'
H H 0.0000 0.0000 'International Tables Vol C Tables 4.2.6.8 and 6.1.1.4'
N N 0.0061 0.0033 'International Tables Vol C Tables 4.2.6.8 and 6.1.1.4'
Cl Cl 0.1484 0.1585 'International Tables Vol C Tables 4.2.6.8 and 6.1.1.4'
Zn Zn 0.2839 1.4301 'International Tables Vol C Tables 4.2.6.8 and 6.1.1.4'

loop_
_geom_angle_atom_site_label_1
_geom_angle_atom_site_label_2
_geom_angle_atom_site_label_3
_geom_angle_site_symmetry_1
_geom_angle_site_symmetry_3
_geom_angle
N3 Zn1 N3 . 2_655 106.52(7)
N3 Zn1 Cl1 . . 115.10(4)
N3 Zn1 Cl1 2_655 . 102.85(4)
N3 Zn1 Cl1 . 2_655 102.85(4)
N3 Zn1 Cl1 2_655 2_655 115.10(4)
Cl1 Zn1 Cl1 . 2_655 114.58(2)
C4 N1 H1 . . 120.5(19)
C4 N1 H2 . . 120(2)
H1 N1 H2 . . 119(3)
C2 N2 C4 . . 116.72(15)
C3 N3 C1 . . 118.01(14)
C3 N3 Zn1 . . 123.46(11)
C1 N3 Zn1 . . 118.50(10)
N3 C1 C2 . . 120.33(16)
N3 C1 H1A . . 119.8
C2 C1 H1A . . 119.8
N2 C2 C1 . . 123.16(17)
N2 C2 H2A . . 118.4
C1 C2 H2A . . 118.4
N3 C3 C4 . . 121.01(15)
N3 C3 H3 . . 119.5
C4 C3 H3 . . 119.5
N2 C4 N1 . . 118.57(16)
N2 C4 C3 . . 120.76(15)
N1 C4 C3 . . 120.67(17)

loop_
_geom_bond_atom_site_label_1
_geom_bond_atom_site_label_2
_geom_bond_site_symmetry_2
_geom_bond_distance
_geom_bond_publ_flag
Zn1 N3 . 2.0576(12) y
Zn1 N3 2_655 2.0576(12) ?
Zn1 Cl1 . 2.2403(4) y
Zn1 Cl1 2_655 2.2403(4) ?
N1 C4 . 1.348(2) ?
N1 H1 . 0.870(10) ?
N1 H2 . 0.870(10) ?
N2 C2 . 1.335(2) ?
N2 C4 . 1.336(2) ?
N3 C3 . 1.320(2) ?
N3 C1 . 1.350(2) ?
C1 C2 . 1.371(2) ?
C1 H1A . 0.9300 ?
C2 H2A . 0.9300 ?
C3 C4 . 1.419(2) ?
C3 H3 . 0.9300 ?

loop_
_geom_hbond_atom_site_label_D
_geom_hbond_atom_site_label_H
_geom_hbond_atom_site_label_A
_geom_hbond_site_symmetry_A
_geom_hbond_distance_DH
_geom_hbond_distance_HA
_geom_hbond_distance_DA
_geom_hbond_angle_DHA
_geom_hbond_publ_flag
N1 H1 N2 7_666 0.870(10) 2.270(10) 3.141(2) 176(3) yes
N1 H2 Cl1 1_565 0.870(10) 2.63(2) 3.392(2) 147(2) yes

loop_
_geom_torsion_atom_site_label_1
_geom_torsion_atom_site_label_2
_geom_torsion_atom_site_label_3
_geom_torsion_atom_site_label_4
_geom_torsion_site_symmetry_1
_geom_torsion
N3 Zn1 N3 C3 2_655 41.52(11)
Cl1 Zn1 N3 C3 . -71.75(13)
Cl1 Zn1 N3 C3 2_655 162.95(12)
N3 Zn1 N3 C1 2_655 -140.45(14)
Cl1 Zn1 N3 C1 . 106.28(13)
Cl1 Zn1 N3 C1 2_655 -19.02(13)
C3 N3 C1 C2 . 0.1(3)
Zn1 N3 C1 C2 . -178.02(15)
C4 N2 C2 C1 . 1.2(3)
N3 C1 C2 N2 . -1.0(3)
C1 N3 C3 C4 . 0.4(2)
Zn1 N3 C3 C4 . 178.43(12)
C2 N2 C4 N1 . 178.12(19)
C2 N2 C4 C3 . -0.7(3)
N3 C3 C4 N2 . -0.1(3)
N3 C3 C4 N1 . -178.88(17)
